data_4071968
loop_
_publ_author_name
'de Quadras, Laura'
'Shelton, Abigail H.'
'Kuhn, Helene'
'Hampel, Frank'
'Schanze, Kirk S.'
'Gladysz, John A.'

_publ_section_title
;
 Syntheses, Structures, and Electronic and Photophysical Properties of
 Unsymmetrically Substituted Butadiynediyl and Hexatriynediyl Complexes
 Derived from (C6F5)(R3P)2Pt, (p-tol)(R3P)2Pt, and (Ph3P)Au End-Groups
;
_journal_issue 19
_journal_name_full Organometallics
_journal_page_first 4979
_journal_paper_doi 10.1021/om800493x
_journal_volume 27
_journal_year 2008
_chemical_formula_sum 'C41 H71 F5 P4 Pt2'
_chemical_formula_weight 1173.04
_chemical_name_systematic
; 
 ? 
;
_space_group_IT_number 14
_symmetry_space_group_name_Hall '-P 2yn'
_symmetry_space_group_name_H-M 'P 1 21/n 1'
_atom_sites_solution_hydrogens geom
_atom_sites_solution_primary direct
_atom_sites_solution_secondary difmap
_audit_creation_method SHELXL-97
_cell_angle_alpha 90.00
_cell_angle_beta 96.838(2)
_cell_angle_gamma 90.00
_cell_formula_units_Z 4
_cell_length_a 9.0267(4)
_cell_length_b 36.3908(2)
_cell_length_c 14.5404(8)
_cell_measurement_temperature 173(2)
_cell_volume 4742.4(3)
_computing_structure_refinement 'SHELXL-97 (Sheldrick, 1997)'
_computing_structure_solution 'SHELXS-97 (Sheldrick, 1990)'
_diffrn_ambient_temperature 173(2)
_diffrn_measured_fraction_theta_full 0.823
_diffrn_measured_fraction_theta_max 0.823
_diffrn_radiation_monochromator graphite
_diffrn_radiation_source 'fine-focus sealed tube'
_diffrn_radiation_type MoK\a
_diffrn_radiation_wavelength 0.71073
_diffrn_reflns_av_R_equivalents 0.0258
_diffrn_reflns_av_sigmaI/netI 0.0681
_diffrn_reflns_limit_h_max 11
_diffrn_reflns_limit_h_min -11
_diffrn_reflns_limit_k_max 43
_diffrn_reflns_limit_k_min -47
_diffrn_reflns_limit_l_max 18
_diffrn_reflns_limit_l_min -18
_diffrn_reflns_number 11853
_diffrn_reflns_theta_full 27.45
_diffrn_reflns_theta_max 27.45
_diffrn_reflns_theta_min 1.12
_exptl_absorpt_coefficient_mu 6.074
_exptl_absorpt_correction_T_max 0.3763
_exptl_absorpt_correction_T_min 0.3763
_exptl_crystal_density_diffrn 1.643
_exptl_crystal_density_method 'not measured'
_exptl_crystal_F_000 2312
_exptl_crystal_size_max 0.20
_exptl_crystal_size_mid 0.20
_exptl_crystal_size_min 0.20
_refine_diff_density_max 1.297
_refine_diff_density_min -1.764
_refine_diff_density_rms 0.228
_refine_ls_extinction_method none
_refine_ls_goodness_of_fit_ref 1.113
_refine_ls_hydrogen_treatment mixed
_refine_ls_matrix_type full
_refine_ls_number_parameters 500
_refine_ls_number_reflns 8928
_refine_ls_number_restraints 2
_refine_ls_restrained_S_all 1.113
_refine_ls_R_factor_all 0.0839
_refine_ls_R_factor_gt 0.0464
_refine_ls_shift/su_max 5.284
_refine_ls_shift/su_mean 0.074
_refine_ls_structure_factor_coef Fsqd
_refine_ls_weighting_details 'calc w=1/[\s^2^(Fo^2^)+(0.0703P)^2^+3.1467P] where P=(Fo^2^+2Fc^2^)/3'
_refine_ls_weighting_scheme calc
_refine_ls_wR_factor_gt 0.1099
_refine_ls_wR_factor_ref 0.1442
_reflns_number_gt 6339
_reflns_number_total 8928
_reflns_threshold_expression >2sigma(I)
_cod_data_source_file om800493x_si_001.cif
_cod_data_source_block ldq01
_cod_database_code 4071968

loop_
_symmetry_equiv_pos_as_xyz
'x, y, z'
'-x+1/2, y+1/2, -z+1/2'
'-x, -y, -z'
'x-1/2, -y-1/2, z-1/2'

loop_
_atom_site_label
_atom_site_type_symbol
_atom_site_fract_x
_atom_site_fract_y
_atom_site_fract_z
_atom_site_U_iso_or_equiv
_atom_site_adp_type
_atom_site_occupancy
_atom_site_symmetry_multiplicity
_atom_site_calc_flag
_atom_site_refinement_flags
Pt1 Pt -0.05099(3) -0.494271(11) 0.24908(2) 0.03192(11) Uani 1 1 d .
P1 P 0.1308(2) -0.53587(8) 0.22573(15) 0.0335(6) Uani 1 1 d .
C1 C 0.0803(9) -0.4539(3) 0.2074(6) 0.035(2) Uani 1 1 d .
P2 P -0.2329(2) -0.45140(8) 0.26438(16) 0.0349(6) Uani 1 1 d .
Pt2 Pt 0.35496(4) -0.315532(12) 0.13494(3) 0.04182(13) Uani 1 1 d .
C2 C 0.1537(10) -0.4281(3) 0.1890(6) 0.038(2) Uani 1 1 d .
C3 C 0.2308(10) -0.3963(3) 0.1692(6) 0.038(2) Uani 1 1 d .
P4 P 0.3253(3) -0.30481(9) 0.2875(2) 0.0498(7) Uani 1 1 d .
C4 C 0.2873(10) -0.3671(3) 0.1563(7) 0.044(2) Uani 1 1 d .
P3 P 0.3850(3) -0.33250(9) -0.01341(18) 0.0427(6) Uani 1 1 d .
C11 C -0.1773(8) -0.5356(3) 0.2997(6) 0.031(2) Uani 1 1 d .
C12 C -0.2722(9) -0.5588(3) 0.2467(6) 0.038(2) Uani 1 1 d .
C13 C -0.3541(9) -0.5863(3) 0.2812(7) 0.040(2) Uani 1 1 d .
C14 C -0.3426(10) -0.5919(3) 0.3770(7) 0.044(3) Uani 1 1 d D
C15 C -0.2516(10) -0.5689(3) 0.4324(6) 0.045(3) Uani 1 1 d .
C16 C -0.1687(9) -0.5420(3) 0.3944(6) 0.037(2) Uani 1 1 d .
C21 C 0.0976(10) -0.5837(3) 0.2514(6) 0.044(3) Uani 1 1 d .
C22 C 0.2179(12) -0.6118(4) 0.2358(7) 0.057(3) Uani 1 1 d .
C31 C 0.1708(10) -0.5360(3) 0.1066(6) 0.045(3) Uani 1 1 d .
C32 C 0.0419(12) -0.5488(4) 0.0388(7) 0.064(4) Uani 1 1 d .
C41 C 0.3110(10) -0.5249(3) 0.2923(6) 0.045(3) Uani 1 1 d .
C42 C 0.3042(11) -0.5273(4) 0.3968(7) 0.065(4) Uani 1 1 d .
C51 C -0.3453(12) -0.4403(4) 0.1565(7) 0.054(3) Uani 1 1 d .
C52 C -0.4220(14) -0.4732(4) 0.1056(8) 0.072(4) Uani 1 1 d .
C61 C -0.3674(9) -0.4642(3) 0.3447(6) 0.037(2) Uani 1 1 d .
C62 C -0.4825(11) -0.4353(4) 0.3605(7) 0.056(3) Uani 1 1 d .
C71 C -0.1664(11) -0.4065(3) 0.3039(7) 0.053(3) Uani 1 1 d .
C72 C -0.0815(17) -0.4073(5) 0.4022(10) 0.100(6) Uani 1 1 d .
C81 C 0.4120(11) -0.2609(3) 0.1159(6) 0.044(2) Uani 1 1 d .
C82 C 0.3108(12) -0.2334(4) 0.0964(7) 0.057(3) Uani 1 1 d .
C83 C 0.3467(15) -0.1960(4) 0.0888(8) 0.065(3) Uani 1 1 d .
C84 C 0.489(2) -0.1873(4) 0.0997(9) 0.076(4) Uani 1 1 d D
C85 C 0.5928(15) -0.2117(4) 0.1157(9) 0.068(4) Uani 1 1 d .
C86 C 0.5573(12) -0.2480(4) 0.1241(8) 0.057(3) Uani 1 1 d .
C91 C 0.4685(17) -0.3279(4) 0.3644(8) 0.077(4) Uani 1 1 d .
C92 C 0.6261(15) -0.3141(5) 0.3524(9) 0.093(6) Uani 1 1 d .
C101 C 0.3322(11) -0.2566(4) 0.3253(8) 0.054(3) Uani 1 1 d .
C102 C 0.3249(12) -0.2511(4) 0.4291(8) 0.068(4) Uani 1 1 d .
C111 C 0.1478(18) -0.3233(4) 0.3195(11) 0.094(6) Uani 1 1 d .
C112 C 0.0192(16) -0.3080(6) 0.2646(17) 0.144(9) Uani 1 1 d .
C121 C 0.4301(13) -0.2961(4) -0.0916(8) 0.061(3) Uani 1 1 d .
C122 C 0.4639(17) -0.3075(4) -0.1882(9) 0.085(5) Uani 1 1 d .
C131 C 0.5276(10) -0.3664(3) -0.0156(7) 0.048(3) Uani 1 1 d .
C132 C 0.6831(11) -0.3542(4) 0.0264(8) 0.063(3) Uani 1 1 d .
C141 C 0.2165(12) -0.3540(4) -0.0721(8) 0.058(3) Uani 1 1 d .
C142 C 0.0837(13) -0.3283(5) -0.0783(10) 0.087(5) Uani 1 1 d .
F12 F -0.288(2) -0.5603(7) 0.1617(15) 0.059(7) Uani 0.274(6) 1 d P
F13 F -0.436(3) -0.6148(8) 0.2384(17) 0.070(7) Uani 0.274(6) 1 d P
F14 F -0.4268(12) -0.6206(3) 0.4171(7) 0.087(2) Uani 0.274(6) 1 d PD
C14A C -0.4268(12) -0.6206(3) 0.4171(7) 0.087(2) Uani 0.73 1 d PD
F15 F -0.238(2) -0.5767(9) 0.5320(15) 0.081(10) Uani 0.274(6) 1 d P
F16 F -0.076(2) -0.5227(8) 0.4596(16) 0.065(8) Uani 0.274(6) 1 d P
F82 F 0.1579(9) -0.2417(3) 0.0899(7) 0.080(3) Uani 0.726(6) 1 d P
F83 F 0.2243(15) -0.1704(3) 0.0742(7) 0.107(5) Uani 0.726(6) 1 d P
F84 F 0.5243(9) -0.1491(3) 0.0922(5) 0.087(2) Uani 0.73 1 d PD
C84A C 0.5243(9) -0.1491(3) 0.0922(5) 0.087(2) Uani 0.274(6) 1 d PD
F85 F 0.7420(12) -0.1997(3) 0.1203(8) 0.094(4) Uani 0.726(6) 1 d P
F86 F 0.6708(8) -0.2700(2) 0.1409(5) 0.070(3) Uani 0.726(6) 1 d P
H12F H -0.2812 -0.5554 0.1820 0.084 Uiso 1 1 d R
H13F H -0.4194 -0.6012 0.2406 0.084 Uiso 1 1 d R
H15A H -0.2431 -0.5719 0.4998 0.084 Uiso 1 1 d R
H16A H -0.1010 -0.5270 0.4371 0.084 Uiso 1 1 d R
H21A H 0.0034 -0.5911 0.2182 0.084 Uiso 1 1 d R
H21B H 0.0800 -0.5853 0.3180 0.084 Uiso 1 1 d R
H22A H 0.1851 -0.6364 0.2528 0.105 Uiso 1 1 d R
H22B H 0.2307 -0.6120 0.1719 0.105 Uiso 1 1 d R
H22C H 0.3084 -0.6062 0.2731 0.105 Uiso 1 1 d R
H31A H 0.2567 -0.5525 0.1026 0.084 Uiso 1 1 d R
H31B H 0.2015 -0.5123 0.0900 0.084 Uiso 1 1 d R
H32A H 0.0674 -0.5494 -0.0214 0.105 Uiso 1 1 d R
H32B H 0.0138 -0.5739 0.0570 0.105 Uiso 1 1 d R
H32C H -0.0419 -0.5332 0.0442 0.105 Uiso 1 1 d R
H41A H 0.3409 -0.4995 0.2788 0.084 Uiso 1 1 d R
H41B H 0.3894 -0.5404 0.2755 0.084 Uiso 1 1 d R
H42A H 0.4004 -0.5215 0.4316 0.105 Uiso 1 1 d R
H42B H 0.2307 -0.5111 0.4160 0.105 Uiso 1 1 d R
H42C H 0.2796 -0.5524 0.4126 0.105 Uiso 1 1 d R
H51A H -0.2827 -0.4282 0.1169 0.084 Uiso 1 1 d R
H51B H -0.4199 -0.4223 0.1700 0.084 Uiso 1 1 d R
H52A H -0.4812 -0.4661 0.0508 0.105 Uiso 1 1 d R
H52B H -0.3493 -0.4913 0.0931 0.105 Uiso 1 1 d R
H52C H -0.4880 -0.4852 0.1468 0.105 Uiso 1 1 d R
H61A H -0.3126 -0.4705 0.4044 0.084 Uiso 1 1 d R
H61B H -0.4188 -0.4860 0.3222 0.084 Uiso 1 1 d R
H62A H -0.5478 -0.4449 0.4050 0.105 Uiso 1 1 d R
H62B H -0.4345 -0.4137 0.3882 0.105 Uiso 1 1 d R
H62C H -0.5421 -0.4294 0.3049 0.105 Uiso 1 1 d R
H71A H -0.2508 -0.3894 0.3054 0.084 Uiso 1 1 d R
H71B H -0.1038 -0.3957 0.2616 0.084 Uiso 1 1 d R
H72A H -0.0444 -0.3836 0.4228 0.105 Uiso 1 1 d R
H72B H -0.1415 -0.4173 0.4462 0.105 Uiso 1 1 d R
H72C H 0.0066 -0.4236 0.4021 0.105 Uiso 1 1 d R
H82A H 0.2073 -0.2400 0.0886 0.084 Uiso 1 1 d R
H83A H 0.2668 -0.1779 0.0798 0.084 Uiso 1 1 d R
H85A H 0.6989 -0.2039 0.1236 0.084 Uiso 1 1 d R
H86A H 0.6413 -0.2660 0.1376 0.084 Uiso 1 1 d R
H91A H 0.4679 -0.3548 0.3500 0.084 Uiso 1 1 d R
H91B H 0.4517 -0.3264 0.4281 0.084 Uiso 1 1 d R
H92A H 0.7052 -0.3258 0.3930 0.105 Uiso 1 1 d R
H92B H 0.6498 -0.3159 0.2897 0.105 Uiso 1 1 d R
H92C H 0.6335 -0.2873 0.3683 0.105 Uiso 1 1 d R
H10A H 0.2512 -0.2431 0.2929 0.084 Uiso 1 1 d R
H10B H 0.4238 -0.2452 0.3097 0.084 Uiso 1 1 d R
H10C H 0.3325 -0.2251 0.4462 0.105 Uiso 1 1 d R
H10D H 0.2370 -0.2610 0.4482 0.105 Uiso 1 1 d R
H10E H 0.4115 -0.2632 0.4652 0.105 Uiso 1 1 d R
H11A H 0.1430 -0.3207 0.3869 0.084 Uiso 1 1 d R
H11B H 0.1488 -0.3513 0.3126 0.084 Uiso 1 1 d R
H11C H -0.0746 -0.3170 0.2781 0.105 Uiso 1 1 d R
H11D H 0.0194 -0.2810 0.2727 0.105 Uiso 1 1 d R
H11E H 0.0253 -0.3118 0.1979 0.105 Uiso 1 1 d R
H12A H 0.5181 -0.2827 -0.0601 0.084 Uiso 1 1 d R
H12B H 0.3515 -0.2787 -0.0982 0.084 Uiso 1 1 d R
H12C H 0.4922 -0.2861 -0.2210 0.105 Uiso 1 1 d R
H12D H 0.5533 -0.3237 -0.1802 0.105 Uiso 1 1 d R
H12E H 0.3844 -0.3197 -0.2188 0.105 Uiso 1 1 d R
H13A H 0.5327 -0.3742 -0.0754 0.084 Uiso 1 1 d R
H13B H 0.4987 -0.3879 0.0207 0.084 Uiso 1 1 d R
H13C H 0.7545 -0.3744 0.0273 0.105 Uiso 1 1 d R
H13D H 0.7172 -0.3339 -0.0034 0.105 Uiso 1 1 d R
H13E H 0.6828 -0.3477 0.0940 0.105 Uiso 1 1 d R
H14A H 0.1956 -0.3766 -0.0391 0.084 Uiso 1 1 d R
H14B H 0.2360 -0.3618 -0.1333 0.084 Uiso 1 1 d R
H14C H -0.0056 -0.3388 -0.1085 0.105 Uiso 1 1 d R
H14D H 0.0637 -0.3205 -0.0157 0.105 Uiso 1 1 d R
H14E H 0.1043 -0.3056 -0.1107 0.105 Uiso 1 1 d R
H14F H -0.4037 -0.6210 0.4849 0.105 Uiso 0.726(6) 1 d PR
H14G H -0.5307 -0.6173 0.4020 0.105 Uiso 0.726(6) 1 d PR
H14H H -0.3981 -0.6445 0.3950 0.105 Uiso 0.726(6) 1 d PR
H84A H 0.4368 -0.1348 0.0817 0.105 Uiso 0.274(6) 1 d PR
H84B H 0.5810 -0.1413 0.1511 0.105 Uiso 0.274(6) 1 d PR
H84C H 0.5863 -0.1460 0.0444 0.105 Uiso 0.274(6) 1 d PR

loop_
_atom_site_aniso_label
_atom_site_aniso_U_11
_atom_site_aniso_U_22
_atom_site_aniso_U_33
_atom_site_aniso_U_23
_atom_site_aniso_U_13
_atom_site_aniso_U_12
Pt1 0.02771(18) 0.0361(2) 0.03244(19) 0.00029(15) 0.00585(12) -0.00231(15)
P1 0.0263(11) 0.0420(18) 0.0330(12) 0.0011(10) 0.0070(9) 0.0003(10)
C1 0.035(5) 0.033(7) 0.035(5) 0.007(4) 0.006(4) -0.005(4)
P2 0.0355(12) 0.0330(17) 0.0360(13) -0.0013(10) 0.0034(9) 0.0003(11)
Pt2 0.0344(2) 0.0357(3) 0.0569(3) 0.00145(18) 0.01225(16) -0.00256(16)
C2 0.042(5) 0.041(7) 0.033(5) 0.000(4) 0.011(4) -0.003(5)
C3 0.033(5) 0.041(7) 0.042(5) -0.003(4) 0.005(4) 0.007(4)
P4 0.0529(15) 0.0347(19) 0.0677(18) -0.0034(14) 0.0319(13) -0.0039(13)
C4 0.037(5) 0.034(7) 0.063(6) -0.003(5) 0.018(4) 0.001(5)
P3 0.0396(13) 0.0355(19) 0.0537(15) 0.0034(12) 0.0076(11) -0.0018(12)
C11 0.024(4) 0.036(6) 0.035(5) 0.002(4) 0.011(3) 0.002(4)
C12 0.033(5) 0.042(7) 0.042(6) -0.007(4) 0.010(4) 0.005(4)
C13 0.024(4) 0.040(7) 0.059(6) -0.009(5) 0.016(4) -0.003(4)
C14 0.037(5) 0.043(8) 0.057(6) 0.008(5) 0.022(4) -0.003(5)
C15 0.044(5) 0.058(9) 0.036(5) 0.004(5) 0.019(4) 0.003(5)
C16 0.031(4) 0.040(7) 0.040(5) -0.007(4) 0.010(4) 0.006(4)
C21 0.038(5) 0.048(8) 0.048(6) 0.003(5) 0.013(4) -0.006(5)
C22 0.056(6) 0.058(10) 0.059(7) -0.004(6) 0.017(5) 0.011(6)
C31 0.046(5) 0.058(9) 0.033(5) 0.008(5) 0.011(4) 0.000(5)
C32 0.059(6) 0.096(12) 0.036(6) -0.026(6) -0.003(5) 0.006(7)
C41 0.033(5) 0.056(8) 0.045(6) 0.003(5) -0.003(4) 0.002(5)
C42 0.045(6) 0.114(13) 0.035(6) 0.002(6) 0.000(4) -0.008(7)
C51 0.064(7) 0.057(9) 0.038(6) 0.009(5) -0.003(5) 0.011(6)
C52 0.090(9) 0.069(11) 0.049(7) -0.004(6) -0.022(6) 0.001(8)
C61 0.033(4) 0.043(7) 0.036(5) -0.003(4) 0.007(4) 0.006(4)
C62 0.046(6) 0.059(10) 0.065(7) -0.006(6) 0.015(5) 0.006(6)
C71 0.060(6) 0.037(8) 0.064(7) -0.008(5) 0.014(5) -0.018(6)
C72 0.107(11) 0.096(15) 0.093(10) -0.046(10) -0.001(8) -0.050(10)
C81 0.056(6) 0.028(7) 0.047(6) 0.004(4) 0.003(4) -0.009(5)
C82 0.059(7) 0.056(10) 0.055(7) -0.004(6) -0.005(5) 0.002(6)
C83 0.088(9) 0.040(9) 0.065(8) -0.001(6) -0.001(6) 0.015(7)
C84 0.121(13) 0.037(10) 0.070(9) -0.004(7) 0.014(8) -0.037(9)
C85 0.079(9) 0.057(11) 0.072(8) -0.014(7) 0.023(7) -0.033(8)
C86 0.052(6) 0.062(11) 0.058(7) -0.005(6) 0.006(5) -0.006(6)
C91 0.127(12) 0.047(10) 0.063(8) 0.008(6) 0.036(7) 0.024(8)
C92 0.071(8) 0.139(18) 0.068(9) -0.020(9) 0.001(7) 0.048(9)
C101 0.056(6) 0.037(8) 0.070(7) -0.005(5) 0.015(5) -0.001(5)
C102 0.061(7) 0.067(11) 0.080(8) -0.014(7) 0.032(6) 0.005(7)
C111 0.111(11) 0.057(12) 0.132(13) -0.028(9) 0.094(10) -0.033(9)
C112 0.053(9) 0.11(2) 0.28(3) -0.041(16) 0.084(13) -0.008(10)
C121 0.070(7) 0.053(10) 0.060(7) 0.020(6) 0.008(6) -0.006(6)
C122 0.121(12) 0.072(13) 0.063(8) 0.010(7) 0.020(8) -0.024(9)
C131 0.041(5) 0.045(8) 0.061(6) 0.012(5) 0.020(4) 0.008(5)
C132 0.042(6) 0.057(10) 0.090(8) 0.018(7) 0.012(5) 0.008(6)
C141 0.059(6) 0.042(9) 0.071(7) -0.004(6) -0.002(5) -0.014(6)
C142 0.046(6) 0.088(14) 0.124(12) -0.031(10) -0.005(7) 0.008(7)
F12 0.035(11) 0.08(2) 0.065(15) 0.003(12) 0.001(9) -0.018(11)
F13 0.086(17) 0.030(18) 0.094(18) -0.010(13) 0.010(14) -0.017(13)
F14 0.126(5) 0.044(5) 0.094(5) 0.010(3) 0.033(4) -0.019(4)
C14A 0.126(5) 0.044(5) 0.094(5) 0.010(3) 0.033(4) -0.019(4)
F15 0.065(14) 0.12(3) 0.060(15) 0.042(16) 0.019(11) -0.002(16)
F16 0.046(12) 0.08(2) 0.075(16) 0.010(14) 0.020(11) 0.011(13)
F82 0.055(5) 0.059(9) 0.121(8) -0.014(6) -0.007(5) 0.007(5)
F83 0.172(11) 0.056(9) 0.084(7) -0.010(6) -0.020(7) 0.062(8)
F84 0.126(5) 0.044(5) 0.094(5) 0.010(3) 0.033(4) -0.019(4)
C84A 0.126(5) 0.044(5) 0.094(5) 0.010(3) 0.033(4) -0.019(4)
F85 0.093(7) 0.081(11) 0.116(9) -0.011(7) 0.038(6) -0.054(7)
F86 0.046(5) 0.062(9) 0.102(7) 0.008(6) 0.011(5) -0.007(5)

loop_
_atom_type_symbol
_atom_type_description
_atom_type_scat_dispersion_real
_atom_type_scat_dispersion_imag
_atom_type_scat_source
C C 0.0033 0.0016 'International Tables Vol C Tables 4.2.6.8 and 6.1.1.4'
H H 0.0000 0.0000 'International Tables Vol C Tables 4.2.6.8 and 6.1.1.4'
F F 0.0171 0.0103 'International Tables Vol C Tables 4.2.6.8 and 6.1.1.4'
P P 0.1023 0.0942 'International Tables Vol C Tables 4.2.6.8 and 6.1.1.4'
Pt Pt -1.7033 8.3905 'International Tables Vol C Tables 4.2.6.8 and 6.1.1.4'

loop_
_geom_angle_atom_site_label_1
_geom_angle_atom_site_label_2
_geom_angle_atom_site_label_3
_geom_angle
C1 Pt1 C11 176.4(3)
C1 Pt1 P1 88.9(3)
C11 Pt1 P1 90.4(2)
C1 Pt1 P2 89.2(3)
C11 Pt1 P2 91.7(2)
P1 Pt1 P2 176.86(8)
C1 Pt1 Pt2 10.7(3)
C11 Pt1 Pt2 168.3(2)
P1 Pt1 Pt2 99.08(6)
P2 Pt1 Pt2 79.16(7)
C31 P1 C21 104.6(5)
C31 P1 C41 103.9(4)
C21 P1 C41 104.9(5)
C31 P1 Pt1 111.8(4)
C21 P1 Pt1 117.8(3)
C41 P1 Pt1 112.6(4)
C2 C1 Pt1 174.1(9)
C51 P2 C71 101.8(6)
C51 P2 C61 105.2(4)
C71 P2 C61 104.2(5)
C51 P2 Pt1 113.7(4)
C71 P2 Pt1 115.5(4)
C61 P2 Pt1 115.0(3)
C4 Pt2 C81 176.2(4)
C4 Pt2 P3 88.1(3)
C81 Pt2 P3 94.2(3)
C4 Pt2 P4 86.4(3)
C81 Pt2 P4 91.4(3)
P3 Pt2 P4 174.13(11)
C4 Pt2 Pt1 12.0(3)
C81 Pt2 Pt1 164.2(3)
P3 Pt2 Pt1 95.02(7)
P4 Pt2 Pt1 79.82(8)
C1 C2 C3 175.6(11)
C4 C3 C2 173.8(10)
C91 P4 C101 105.2(6)
C91 P4 C111 104.6(8)
C101 P4 C111 105.8(6)
C91 P4 Pt2 111.1(4)
C101 P4 Pt2 116.5(4)
C111 P4 Pt2 112.7(5)
C3 C4 Pt2 172.5(8)
C131 P3 C141 104.9(6)
C131 P3 C121 106.0(5)
C141 P3 C121 104.7(5)
C131 P3 Pt2 111.7(3)
C141 P3 Pt2 111.7(4)
C121 P3 Pt2 116.9(4)
C12 C11 C16 114.3(9)
C12 C11 Pt1 125.4(7)
C16 C11 Pt1 120.3(7)
F12 C12 C13 109.3(13)
F12 C12 C11 125.6(13)
C13 C12 C11 124.8(9)
F13 C13 C12 131.8(14)
F13 C13 C14 108.3(14)
C12 C13 C14 119.2(9)
C15 C14 C13 117.9(9)
C15 C14 F14 120.6(9)
C13 C14 F14 121.5(10)
C14 C15 C16 120.8(8)
C14 C15 F15 116.1(15)
C16 C15 F15 122.9(14)
F16 C16 C11 123.6(14)
F16 C16 C15 113.4(13)
C11 C16 C15 122.9(9)
C22 C21 P1 118.3(7)
C32 C31 P1 113.6(7)
C42 C41 P1 112.0(7)
C52 C51 P2 114.8(9)
C62 C61 P2 115.8(8)
C72 C71 P2 112.9(9)
C82 C81 C86 112.0(12)
C82 C81 Pt2 124.0(8)
C86 C81 Pt2 124.0(9)
C81 C82 F82 119.0(12)
C81 C82 C83 124.9(11)
F82 C82 C83 115.9(12)
C84 C83 F83 125.6(15)
C84 C83 C82 117.1(12)
F83 C83 C82 117.3(13)
C83 C84 C85 122.2(13)
C83 C84 F84 116.5(15)
C85 C84 F84 121.2(14)
C84 C85 F85 117.6(15)
C84 C85 C86 120.5(12)
F85 C85 C86 121.8(15)
F86 C86 C85 115.0(11)
F86 C86 C81 121.8(13)
C85 C86 C81 123.2(13)
C92 C91 P4 112.3(9)
C102 C101 P4 114.4(9)
C112 C111 P4 112.7(12)
C122 C121 P3 117.4(10)
C132 C131 P3 114.9(9)
C142 C141 P3 112.0(9)

loop_
_geom_bond_atom_site_label_1
_geom_bond_atom_site_label_2
_geom_bond_distance
Pt1 C1 2.026(9)
Pt1 C11 2.075(9)
Pt1 P1 2.287(2)
Pt1 P2 2.295(3)
Pt1 Pt2 7.7420(6)
P1 C31 1.811(9)
P1 C21 1.814(12)
P1 C41 1.834(9)
C1 C2 1.196(13)
P2 C51 1.810(10)
P2 C71 1.811(11)
P2 C61 1.842(9)
Pt2 C4 2.009(11)
Pt2 C81 2.081(11)
Pt2 P3 2.291(3)
Pt2 P4 2.300(3)
C2 C3 1.400(14)
C3 C4 1.202(14)
P4 C91 1.812(14)
P4 C101 1.839(13)
P4 C111 1.847(13)
P3 C131 1.787(11)
P3 C141 1.828(11)
P3 C121 1.823(12)
C11 C12 1.371(13)
C11 C16 1.389(12)
C12 F12 1.23(2)
C12 C13 1.376(14)
C13 F13 1.38(3)
C13 C14 1.399(13)
C14 C15 1.366(14)
C14 F14 1.454(11)
C15 C16 1.386(14)
C15 F15 1.47(2)
C16 F16 1.38(3)
C21 C22 1.526(15)
C31 C32 1.506(14)
C41 C42 1.531(13)
C51 C52 1.530(17)
C61 C62 1.515(14)
C71 C72 1.539(17)
C81 C82 1.363(16)
C81 C86 1.384(14)
C82 F82 1.405(14)
C82 C83 1.405(18)
C83 C84 1.315(19)
C83 F83 1.443(16)
C84 C85 1.29(2)
C84 F84 1.433(12)
C85 F85 1.410(15)
C85 C86 1.370(19)
C86 F86 1.299(14)
C91 C92 1.54(2)
C101 C102 1.532(15)
C111 C112 1.44(3)
C121 C122 1.530(18)
C131 C132 1.529(14)
C141 C142 1.513(18)

loop_
_geom_torsion_atom_site_label_1
_geom_torsion_atom_site_label_2
_geom_torsion_atom_site_label_3
_geom_torsion_atom_site_label_4
_geom_torsion
C1 Pt1 P1 C31 -59.8(5)
C11 Pt1 P1 C31 123.8(4)
P2 Pt1 P1 C31 -7.2(18)
Pt2 Pt1 P1 C31 -63.1(4)
C1 Pt1 P1 C21 179.1(4)
C11 Pt1 P1 C21 2.6(4)
P2 Pt1 P1 C21 -128.3(16)
Pt2 Pt1 P1 C21 175.8(3)
C1 Pt1 P1 C41 56.8(4)
C11 Pt1 P1 C41 -119.7(4)
P2 Pt1 P1 C41 109.4(17)
Pt2 Pt1 P1 C41 53.5(4)
C11 Pt1 C1 C2 -62(11)
P1 Pt1 C1 C2 -140(8)
P2 Pt1 C1 C2 42(8)
Pt2 Pt1 C1 C2 22(7)
C1 Pt1 P2 C51 81.9(5)
C11 Pt1 P2 C51 -101.5(5)
P1 Pt1 P2 C51 29.3(18)
Pt2 Pt1 P2 C51 85.7(4)
C1 Pt1 P2 C71 -35.2(5)
C11 Pt1 P2 C71 141.3(5)
P1 Pt1 P2 C71 -87.8(17)
Pt2 Pt1 P2 C71 -31.4(4)
C1 Pt1 P2 C61 -156.7(4)
C11 Pt1 P2 C61 19.8(4)
P1 Pt1 P2 C61 150.7(16)
Pt2 Pt1 P2 C61 -152.9(3)
C1 Pt1 Pt2 C4 -13.2(19)
C11 Pt1 Pt2 C4 148.8(18)
P1 Pt1 Pt2 C4 4.8(14)
P2 Pt1 Pt2 C4 -172.5(14)
C1 Pt1 Pt2 C81 167.2(16)
C11 Pt1 Pt2 C81 -30.8(14)
P1 Pt1 Pt2 C81 -174.9(9)
P2 Pt1 Pt2 C81 7.8(9)
C1 Pt1 Pt2 P3 41.5(13)
C11 Pt1 Pt2 P3 -156.5(11)
P1 Pt1 Pt2 P3 59.50(9)
P2 Pt1 Pt2 P3 -117.85(9)
C1 Pt1 Pt2 P4 -135.6(13)
C11 Pt1 Pt2 P4 26.4(11)
P1 Pt1 Pt2 P4 -117.67(10)
P2 Pt1 Pt2 P4 64.98(10)
Pt1 C1 C2 C3 -36(19)
C1 C2 C3 C4 13(20)
C4 Pt2 P4 C91 71.3(6)
C81 Pt2 P4 C91 -111.8(6)
P3 Pt2 P4 C91 52.7(11)
Pt1 Pt2 P4 C91 81.4(6)
C4 Pt2 P4 C101 -168.2(5)
C81 Pt2 P4 C101 8.7(5)
P3 Pt2 P4 C101 173.1(9)
Pt1 Pt2 P4 C101 -158.1(4)
C4 Pt2 P4 C111 -45.7(7)
C81 Pt2 P4 C111 131.2(7)
P3 Pt2 P4 C111 -64.3(11)
Pt1 Pt2 P4 C111 -35.6(6)
C2 C3 C4 Pt2 -29(15)
C81 Pt2 C4 C3 18(11)
P3 Pt2 C4 C3 -109(7)
P4 Pt2 C4 C3 73(7)
Pt1 Pt2 C4 C3 17(6)
C4 Pt2 P3 C131 -64.7(5)
C81 Pt2 P3 C131 118.4(5)
P4 Pt2 P3 C131 -46.1(10)
Pt1 Pt2 P3 C131 -74.4(4)
C4 Pt2 P3 C141 52.5(5)
C81 Pt2 P3 C141 -124.5(5)
P4 Pt2 P3 C141 71.1(10)
Pt1 Pt2 P3 C141 42.7(5)
C4 Pt2 P3 C121 173.0(5)
C81 Pt2 P3 C121 -3.9(5)
P4 Pt2 P3 C121 -168.4(9)
Pt1 Pt2 P3 C121 163.3(4)
C1 Pt1 C11 C12 -162(5)
P1 Pt1 C11 C12 -84.2(8)
P2 Pt1 C11 C12 93.4(8)
Pt2 Pt1 C11 C12 131.3(10)
C1 Pt1 C11 C16 17(6)
P1 Pt1 C11 C16 95.1(7)
P2 Pt1 C11 C16 -87.2(7)
Pt2 Pt1 C11 C16 -49.4(15)
C16 C11 C12 F12 -173.6(16)
Pt1 C11 C12 F12 6(2)
C16 C11 C12 C13 -0.1(14)
Pt1 C11 C12 C13 179.3(7)
F12 C12 C13 F13 5(2)
C11 C12 C13 F13 -169.1(18)
F12 C12 C13 C14 174.5(14)
C11 C12 C13 C14 0.1(15)
F13 C13 C14 C15 172.8(15)
C12 C13 C14 C15 1.3(14)
F13 C13 C14 F14 -8.5(17)
C12 C13 C14 F14 179.9(10)
C13 C14 C15 C16 -2.7(15)
F14 C14 C15 C16 178.6(10)
C13 C14 C15 F15 -177.3(14)
F14 C14 C15 F15 4.0(18)
C12 C11 C16 F16 177.6(15)
Pt1 C11 C16 F16 -1.8(17)
C12 C11 C16 C15 -1.4(13)
Pt1 C11 C16 C15 179.2(7)
C14 C15 C16 F16 -176.2(14)
F15 C15 C16 F16 -2(2)
C14 C15 C16 C11 2.9(15)
F15 C15 C16 C11 177.2(15)
C31 P1 C21 C22 55.0(8)
C41 P1 C21 C22 -54.0(8)
Pt1 P1 C21 C22 179.8(6)
C21 P1 C31 C32 63.4(10)
C41 P1 C31 C32 173.2(9)
Pt1 P1 C31 C32 -65.1(10)
C31 P1 C41 C42 -174.3(9)
C21 P1 C41 C42 -64.8(10)
Pt1 P1 C41 C42 64.5(9)
C71 P2 C51 C52 -178.7(8)
C61 P2 C51 C52 -70.3(9)
Pt1 P2 C51 C52 56.4(9)
C51 P2 C61 C62 -57.8(9)
C71 P2 C61 C62 48.8(8)
Pt1 P2 C61 C62 176.3(6)
C51 P2 C71 C72 172.9(9)
C61 P2 C71 C72 63.7(9)
Pt1 P2 C71 C72 -63.4(9)
C4 Pt2 C81 C82 -29(6)
P3 Pt2 C81 C82 97.8(9)
P4 Pt2 C81 C82 -83.8(9)
Pt1 Pt2 C81 C82 -28.0(17)
C4 Pt2 C81 C86 149(5)
P3 Pt2 C81 C86 -84.0(9)
P4 Pt2 C81 C86 94.5(9)
Pt1 Pt2 C81 C86 150.3(7)
C86 C81 C82 F82 -177.3(10)
Pt2 C81 C82 F82 1.1(15)
C86 C81 C82 C83 -2.4(17)
Pt2 C81 C82 C83 176.0(9)
C81 C82 C83 C84 1.4(19)
F82 C82 C83 C84 176.4(11)
C81 C82 C83 F83 -175.7(11)
F82 C82 C83 F83 -0.7(16)
F83 C83 C84 C85 177.6(13)
C82 C83 C84 C85 1(2)
F83 C83 C84 F84 -3(2)
C82 C83 C84 F84 -179.8(10)
C83 C84 C85 F85 175.9(12)
F84 C84 C85 F85 -3(2)
C83 C84 C85 C86 -2(2)
F84 C84 C85 C86 179.0(10)
C84 C85 C86 F86 -179.4(12)
F85 C85 C86 F86 3.1(18)
C84 C85 C86 C81 0(2)
F85 C85 C86 C81 -177.2(11)
C82 C81 C86 F86 -178.7(10)
Pt2 C81 C86 F86 2.9(15)
C82 C81 C86 C85 1.6(16)
Pt2 C81 C86 C85 -176.8(9)
C101 P4 C91 C92 -65.1(10)
C111 P4 C91 C92 -176.3(10)
Pt2 P4 C91 C92 61.9(11)
C91 P4 C101 C102 -51.6(9)
C111 P4 C101 C102 58.8(10)
Pt2 P4 C101 C102 -175.2(6)
C91 P4 C111 C112 -179.7(12)
C101 P4 C111 C112 69.4(13)
Pt2 P4 C111 C112 -58.9(13)
C131 P3 C121 C122 49.6(11)
C141 P3 C121 C122 -61.1(11)
Pt2 P3 C121 C122 174.8(8)
C141 P3 C131 C132 177.5(8)
C121 P3 C131 C132 67.0(9)
Pt2 P3 C131 C132 -61.3(8)
C131 P3 C141 C142 -178.7(9)
C121 P3 C141 C142 -67.3(11)
Pt2 P3 C141 C142 60.1(10)
